data_4302767
loop_
_publ_author_name
'Sayon A. Kumalah'
'K. Travis Holman'

_publ_contact_author_address
;Department of Chemistry
240 Reiss Building
Georgetown University
37th & O st, NW
Washington, DC, 20057
;
_publ_contact_author_email kth7@georgetown.edu
_publ_contact_author_name 'K.Travis Holman'
_publ_section_title
;
Polymorphism and Inclusion Properties of Three-Dimensional
Metal-Organometallic Frameworks Derived from a Terephthalate Sandwich
Compound
;
_journal_name_full 'Inorganic Chemistry'
_journal_page_first 6860
_journal_page_last 6872
_journal_paper_doi 10.1021/ic900816h
_journal_volume 48
_journal_year 2009
_chemical_formula_sum 'C29 H31 Fe2 N2 Ni1.5 O15'
_chemical_formula_weight 847.32
_chemical_name_systematic
; 
 ? 
;
_space_group_IT_number 14
_symmetry_cell_setting monoclinic
_symmetry_space_group_name_Hall '-P 2yn'
_symmetry_space_group_name_H-M 'P 1 21/n 1'
_atom_sites_solution_hydrogens geom
_atom_sites_solution_primary direct
_atom_sites_solution_secondary difmap
_audit_creation_method SHELXL-97
_cell_angle_alpha 90.00
_cell_angle_beta 94.543(2)
_cell_angle_gamma 90.00
_cell_formula_units_Z 4
_cell_length_a 13.4422(19)
_cell_length_b 15.265(2)
_cell_length_c 15.858(2)
_cell_measurement_reflns_used 3024
_cell_measurement_temperature 173(2)
_cell_measurement_theta_max 27.341
_cell_measurement_theta_min 2.333
_cell_volume 3243.8(7)
_computing_cell_refinement 'SAINT, Bruker-AXS'
_computing_data_collection 'SMART, Bruker-AXS'
_computing_data_reduction 'SAINT, Bruker-AXS'
_computing_molecular_graphics 'X-SEED,L.Barbour (1999);http://x-seed.net/'
_computing_structure_refinement 'SHELXL-97 (Sheldrick, 1997)'
_computing_structure_solution 'SHELXS-97 (Sheldrick, 1990)'
_diffrn_ambient_temperature 173(2)
_diffrn_measured_fraction_theta_full 0.999
_diffrn_measured_fraction_theta_max 0.999
_diffrn_measurement_device_type 'Siemens SMART 1000 CCD'
_diffrn_measurement_method 'omega scans'
_diffrn_radiation_monochromator graphite
_diffrn_radiation_source 'fine-focus sealed tube'
_diffrn_radiation_type MoK\a
_diffrn_radiation_wavelength 0.71073
_diffrn_reflns_av_R_equivalents 0.1359
_diffrn_reflns_av_sigmaI/netI 0.1662
_diffrn_reflns_limit_h_max 15
_diffrn_reflns_limit_h_min -15
_diffrn_reflns_limit_k_max 18
_diffrn_reflns_limit_k_min -18
_diffrn_reflns_limit_l_max 18
_diffrn_reflns_limit_l_min -18
_diffrn_reflns_number 20833
_diffrn_reflns_theta_full 25.00
_diffrn_reflns_theta_max 25.00
_diffrn_reflns_theta_min 1.85
_exptl_absorpt_coefficient_mu 1.814
_exptl_absorpt_correction_T_max 0.745
_exptl_absorpt_correction_T_min 0.699
_exptl_absorpt_correction_type multi-scan
_exptl_absorpt_process_details 'SADABS, G. Sheldrick (1999)'
_exptl_crystal_colour green
_exptl_crystal_density_diffrn 1.735
_exptl_crystal_density_method 'not measured'
_exptl_crystal_description block
_exptl_crystal_F_000 1732
_exptl_crystal_size_max 0.20
_exptl_crystal_size_mid 0.20
_exptl_crystal_size_min 0.16
_refine_diff_density_max 1.273
_refine_diff_density_min -1.111
_refine_diff_density_rms 0.164
_refine_ls_extinction_coef 0.0003(2)
_refine_ls_extinction_expression Fc^*^=kFc[1+0.001xFc^2^\l^3^/sin(2\q)]^-1/4^
_refine_ls_extinction_method SHELXL
_refine_ls_goodness_of_fit_ref 0.944
_refine_ls_hydrogen_treatment constr
_refine_ls_matrix_type full
_refine_ls_number_parameters 352
_refine_ls_number_reflns 5695
_refine_ls_number_restraints 0
_refine_ls_restrained_S_all 0.944
_refine_ls_R_factor_all 0.1481
_refine_ls_R_factor_gt 0.0837
_refine_ls_shift/su_max 0.000
_refine_ls_shift/su_mean 0.000
_refine_ls_structure_factor_coef Fsqd
_refine_ls_weighting_details 'calc w=1/[\s^2^(Fo^2^)+(0.1207P)^2^+0.0000P] where P=(Fo^2^+2Fc^2^)/3'
_refine_ls_weighting_scheme calc
_refine_ls_wR_factor_gt 0.2070
_refine_ls_wR_factor_ref 0.2278
_reflns_number_gt 2751
_reflns_number_total 5695
_reflns_threshold_expression >2sigma(I)
_cod_data_source_file ic900816h_si_002_2.cif
_cod_data_source_block e:\07006\07006sqs
_cod_original_cell_volume 3243.8(8)
_cod_original_formula_sum 'C29 H31 Fe2 N2 Ni1.50 O15'
_cod_database_code 4302767

loop_
_symmetry_equiv_pos_as_xyz
'x, y, z'
'-x+1/2, y+1/2, -z+1/2'
'-x, -y, -z'
'x-1/2, -y-1/2, z-1/2'

loop_
_atom_site_label
_atom_site_type_symbol
_atom_site_fract_x
_atom_site_fract_y
_atom_site_fract_z
_atom_site_U_iso_or_equiv
_atom_site_adp_type
_atom_site_occupancy
_atom_site_symmetry_multiplicity
_atom_site_calc_flag
_atom_site_refinement_flags
_atom_site_disorder_assembly
_atom_site_disorder_group
Ni1 Ni 0.0000 0.0000 0.0000 0.0169(4) Uani 1 2 d S . .
Ni2 Ni -0.23796(8) -0.09056(7) 0.00295(7) 0.0214(3) Uani 1 1 d . . .
Fe1 Fe -0.21482(13) 0.15315(11) 0.25792(11) 0.0539(5) Uani 1 1 d . . .
Fe2 Fe -0.24385(17) 0.18834(12) -0.22419(12) 0.0741(7) Uani 1 1 d . . .
O1 O -0.3985(6) 0.3376(5) 0.3282(5) 0.060(2) Uani 1 1 d . . .
O2 O -0.2408(5) 0.3578(4) 0.3783(4) 0.0372(17) Uani 1 1 d . . .
O3 O -0.0829(5) 0.0843(4) 0.0634(4) 0.0407(18) Uani 1 1 d . . .
O4 O -0.2370(5) 0.0317(4) 0.0534(5) 0.0408(18) Uani 1 1 d . . .
O5 O -0.3891(5) -0.0770(6) -0.0146(6) 0.062(2) Uani 1 1 d . . .
HB H -0.4035 -0.0433 -0.0557 0.075 Uiso 1 1 calc R . .
O6 O -0.0861(4) -0.1072(3) 0.0224(3) 0.0229(14) Uani 1 1 d . . .
H6A H -0.0704 -0.1258 0.0818 0.028 Uiso 1 1 calc R . .
H6B H -0.0664 -0.1556 -0.0143 0.028 Uiso 1 1 calc R . .
O7 O -0.2248(5) -0.0397(4) -0.1153(4) 0.0405(18) Uani 1 1 d . . .
O8 O -0.0776(5) 0.0269(4) -0.1109(4) 0.0377(17) Uani 1 1 d . . .
O9 O -0.4013(6) 0.2585(5) -0.4205(5) 0.064(2) Uani 1 1 d . . .
O10 O -0.2456(5) 0.2880(4) -0.4497(4) 0.0360(17) Uani 1 1 d . . .
C1 C -0.3045(8) 0.3300(7) 0.3268(6) 0.036(2) Uani 1 1 d . . .
C2 C -0.2708(8) 0.2769(7) 0.2518(6) 0.042(3) Uani 1 1 d . . .
C3 C -0.1706(8) 0.2762(7) 0.2310(7) 0.049(3) Uani 1 1 d . . .
H3 H -0.1236 0.3145 0.2597 0.059 Uiso 1 1 calc R . .
C4 C -0.1401(8) 0.2213(7) 0.1704(7) 0.051(3) Uani 1 1 d . . .
H4 H -0.0736 0.2250 0.1543 0.061 Uiso 1 1 calc R . .
C5 C -0.2074(8) 0.1578(6) 0.1303(6) 0.037(3) Uani 1 1 d . . .
C6 C -0.3080(7) 0.1611(7) 0.1493(7) 0.042(3) Uani 1 1 d . . .
H6 H -0.3548 0.1220 0.1215 0.051 Uiso 1 1 calc R . .
C7 C -0.3409(8) 0.2219(7) 0.2090(7) 0.051(3) Uani 1 1 d . . .
H7 H -0.4093 0.2251 0.2196 0.061 Uiso 1 1 calc R . .
C8 C -0.1744(7) 0.0848(6) 0.0763(5) 0.029(2) Uani 1 1 d . . .
C9 C -0.189(2) 0.1354(12) 0.3869(10) 0.135(10) Uani 1 1 d . . .
H9 H -0.1935 0.1791 0.4291 0.162 Uiso 1 1 calc R . .
C10 C -0.1056(16) 0.1086(13) 0.3440(13) 0.117(6) Uani 1 1 d . . .
H10 H -0.0400 0.1320 0.3509 0.140 Uiso 1 1 calc R . .
C11 C -0.1400(18) 0.0392(11) 0.2883(9) 0.106(7) Uani 1 1 d . . .
H11 H -0.0983 0.0063 0.2544 0.128 Uiso 1 1 calc R . .
C12 C -0.2411(19) 0.0261(14) 0.2902(17) 0.154(11) Uani 1 1 d . . .
H12 H -0.2821 -0.0126 0.2557 0.185 Uiso 1 1 calc R . .
C13 C -0.2683(16) 0.0770(18) 0.3482(15) 0.128(8) Uani 1 1 d . . .
H13 H -0.3345 0.0774 0.3652 0.153 Uiso 1 1 calc R . .
C14 C -0.1603(7) 0.0119(6) -0.1421(6) 0.026(2) Uani 1 1 d . . .
C15 C -0.1965(7) 0.0616(6) -0.2217(6) 0.029(2) Uani 1 1 d . . .
C16 C -0.2966(9) 0.0662(8) -0.2475(8) 0.066(4) Uani 1 1 d . . .
H16 H -0.3425 0.0313 -0.2196 0.079 Uiso 1 1 calc R . .
C17 C -0.3315(8) 0.1199(8) -0.3125(8) 0.064(4) Uani 1 1 d . . .
H17 H -0.4006 0.1182 -0.3307 0.077 Uiso 1 1 calc R . .
C18 C -0.2704(7) 0.1763(6) -0.3526(6) 0.035(2) Uani 1 1 d . . .
C19 C -0.1691(8) 0.1703(7) -0.3269(7) 0.052(3) Uani 1 1 d . . .
H19 H -0.1230 0.2059 -0.3538 0.062 Uiso 1 1 calc R . .
C20 C -0.1338(8) 0.1135(7) -0.2632(6) 0.047(3) Uani 1 1 d . . .
H20 H -0.0641 0.1107 -0.2480 0.056 Uiso 1 1 calc R . .
C21 C -0.3084(8) 0.2468(7) -0.4125(7) 0.040(3) Uani 1 1 d . . .
C22 C -0.2885(16) 0.2175(10) -0.1075(9) 0.202(14) Uani 1 1 d G . .
H22 H -0.3197 0.1800 -0.0697 0.243 Uiso 1 1 calc R . .
C23 C -0.3374(15) 0.2649(12) -0.1759(13) 0.45(4) Uani 1 1 d G . .
H23 H -0.4070 0.2647 -0.1918 0.540 Uiso 1 1 calc R . .
C24 C -0.264(2) 0.3127(9) -0.2162(9) 0.41(4) Uani 1 1 d G . .
H24 H -0.2758 0.3501 -0.2638 0.489 Uiso 1 1 calc R . .
C25 C -0.1696(17) 0.2949(10) -0.1727(12) 0.56(2) Uani 1 1 d G . .
H25 H -0.1073 0.3182 -0.1862 0.674 Uiso 1 1 calc R . .
C26 C -0.1849(16) 0.2360(9) -0.1056(9) 0.134(8) Uani 1 1 d G . .
H26 H -0.1345 0.2131 -0.0663 0.161 Uiso 1 1 calc R . .
H5A H -0.4269 -0.1215 -0.0041 0.06(4) Uiso 1 1 d G . .

loop_
_atom_site_aniso_label
_atom_site_aniso_U_11
_atom_site_aniso_U_22
_atom_site_aniso_U_33
_atom_site_aniso_U_23
_atom_site_aniso_U_13
_atom_site_aniso_U_12
Ni1 0.0186(9) 0.0168(8) 0.0162(8) -0.0007(7) 0.0078(6) 0.0004(7)
Ni2 0.0219(7) 0.0206(6) 0.0223(6) -0.0012(5) 0.0053(5) -0.0022(5)
Fe1 0.0679(12) 0.0484(11) 0.0469(11) -0.0023(8) 0.0143(9) 0.0090(9)
Fe2 0.1106(17) 0.0606(12) 0.0520(12) 0.0102(10) 0.0115(11) 0.0320(12)
O1 0.050(5) 0.080(6) 0.051(5) -0.030(4) 0.009(4) 0.026(4)
O2 0.042(4) 0.039(4) 0.034(4) -0.006(3) 0.019(3) 0.001(3)
O3 0.036(4) 0.034(4) 0.056(5) -0.022(3) 0.023(3) -0.006(3)
O4 0.032(4) 0.031(4) 0.063(5) -0.019(4) 0.023(3) -0.002(3)
O5 0.041(5) 0.068(7) 0.079(7) 0.002(5) 0.013(4) -0.005(5)
O6 0.040(4) 0.014(3) 0.016(3) -0.006(2) 0.005(3) 0.004(3)
O7 0.034(4) 0.044(4) 0.041(4) 0.011(3) -0.010(3) -0.005(3)
O8 0.031(4) 0.052(5) 0.029(4) 0.016(3) -0.006(3) -0.017(3)
O9 0.050(5) 0.062(5) 0.078(6) 0.048(5) -0.001(4) -0.005(4)
O10 0.039(4) 0.035(4) 0.035(4) 0.011(3) 0.007(3) 0.015(3)
C1 0.041(7) 0.042(6) 0.027(6) -0.006(5) 0.006(5) 0.014(5)
C2 0.052(7) 0.041(6) 0.035(6) -0.009(5) 0.013(5) 0.008(5)
C3 0.056(7) 0.044(7) 0.049(7) -0.021(6) 0.016(6) -0.005(6)
C4 0.045(7) 0.040(7) 0.073(9) -0.032(6) 0.034(6) -0.020(5)
C5 0.055(7) 0.027(6) 0.031(6) -0.010(5) 0.021(5) 0.015(5)
C6 0.032(6) 0.043(6) 0.053(7) -0.023(5) 0.010(5) 0.010(5)
C7 0.043(7) 0.066(8) 0.044(7) -0.018(6) 0.006(6) 0.014(6)
C8 0.041(6) 0.025(5) 0.021(5) 0.003(4) 0.002(4) -0.016(5)
C9 0.27(3) 0.100(15) 0.038(10) 0.020(10) 0.039(15) 0.083(18)
C10 0.137(18) 0.122(16) 0.088(14) 0.016(12) -0.014(13) 0.010(14)
C11 0.19(2) 0.081(12) 0.044(10) 0.013(9) 0.010(12) 0.067(13)
C12 0.16(2) 0.108(17) 0.21(3) -0.022(16) 0.13(2) -0.021(15)
C13 0.106(16) 0.18(2) 0.098(17) 0.073(16) 0.008(13) 0.014(17)
C14 0.033(6) 0.024(5) 0.022(5) 0.002(4) 0.014(4) -0.003(5)
C15 0.033(6) 0.021(5) 0.031(6) -0.005(4) -0.002(4) -0.003(4)
C16 0.058(8) 0.065(8) 0.072(9) 0.063(7) -0.016(7) -0.013(6)
C17 0.029(6) 0.085(9) 0.077(9) 0.051(8) -0.014(6) -0.016(6)
C18 0.038(6) 0.026(6) 0.041(6) 0.015(5) -0.005(5) -0.006(5)
C19 0.058(8) 0.056(8) 0.042(7) 0.022(6) 0.005(6) 0.001(6)
C20 0.053(7) 0.057(7) 0.031(6) 0.026(5) 0.002(5) -0.001(6)
C21 0.039(7) 0.041(7) 0.040(7) 0.009(5) -0.001(5) 0.002(6)
C22 0.22(3) 0.30(4) 0.087(17) -0.09(2) -0.010(18) 0.14(3)
C23 0.70(9) 0.45(6) 0.18(4) -0.13(4) -0.12(5) 0.52(7)
C24 1.03(12) 0.060(15) 0.15(3) -0.036(16) 0.10(5) 0.16(4)
C25 1.22(9) 0.33(3) 0.16(4) -0.17(3) 0.21(5) -0.533
C26 0.24(3) 0.083(13) 0.080(14) -0.029(10) 0.003(16) 0.045(16)

loop_
_atom_type_symbol
_atom_type_description
_atom_type_scat_dispersion_real
_atom_type_scat_dispersion_imag
_atom_type_scat_source
C C 0.0033 0.0016 'International Tables Vol C Tables 4.2.6.8 and 6.1.1.4'
H H 0.0000 0.0000 'International Tables Vol C Tables 4.2.6.8 and 6.1.1.4'
N N 0.0061 0.0033 'International Tables Vol C Tables 4.2.6.8 and 6.1.1.4'
O O 0.0106 0.0060 'International Tables Vol C Tables 4.2.6.8 and 6.1.1.4'
Fe Fe 0.3463 0.8444 'International Tables Vol C Tables 4.2.6.8 and 6.1.1.4'
Ni Ni 0.3393 1.1124 'International Tables Vol C Tables 4.2.6.8 and 6.1.1.4'

loop_
_geom_angle_atom_site_label_1
_geom_angle_atom_site_label_2
_geom_angle_atom_site_label_3
_geom_angle
_geom_angle_site_symmetry_1
_geom_angle_site_symmetry_3
_geom_angle_publ_flag
O8 Ni1 O8 180.0(5) . 3 ?
O8 Ni1 O3 92.1(3) . . ?
O8 Ni1 O3 87.9(3) 3 . ?
O8 Ni1 O3 87.9(3) . 3 ?
O8 Ni1 O3 92.1(3) 3 3 ?
O3 Ni1 O3 180.0(5) . 3 ?
O8 Ni1 O6 86.9(2) . 3 ?
O8 Ni1 O6 93.1(2) 3 3 ?
O3 Ni1 O6 85.4(2) . 3 ?
O3 Ni1 O6 94.6(2) 3 3 ?
O8 Ni1 O6 93.1(2) . . ?
O8 Ni1 O6 86.9(2) 3 . ?
O3 Ni1 O6 94.6(2) . . ?
O3 Ni1 O6 85.4(2) 3 . ?
O6 Ni1 O6 180.0(3) 3 . ?
O4 Ni2 O10 174.1(3) . 2_444 ?
O4 Ni2 O5 86.3(3) . . ?
O10 Ni2 O5 87.8(3) 2_444 . ?
O4 Ni2 O7 90.8(3) . . ?
O10 Ni2 O7 88.9(3) 2_444 . ?
O5 Ni2 O7 89.6(3) . . ?
O4 Ni2 O6 94.6(2) . . ?
O10 Ni2 O6 91.4(2) 2_444 . ?
O5 Ni2 O6 178.5(3) . . ?
O7 Ni2 O6 91.6(2) . . ?
O4 Ni2 O2 89.3(3) . 2_445 ?
O10 Ni2 O2 90.7(3) 2_444 2_445 ?
O5 Ni2 O2 87.4(3) . 2_445 ?
O7 Ni2 O2 177.1(3) . 2_445 ?
O6 Ni2 O2 91.3(2) . 2_445 ?
C3 Fe1 C2 40.7(4) . . ?
C3 Fe1 C5 73.7(4) . . ?
C2 Fe1 C5 88.1(4) . . ?
C3 Fe1 C13 144.1(10) . . ?
C2 Fe1 C13 114.7(9) . . ?
C5 Fe1 C13 140.6(9) . . ?
C3 Fe1 C6 86.4(4) . . ?
C2 Fe1 C6 72.9(4) . . ?
C5 Fe1 C6 40.3(4) . . ?
C13 Fe1 C6 113.7(7) . . ?
C3 Fe1 C4 39.0(4) . . ?
C2 Fe1 C4 72.3(4) . . ?
C5 Fe1 C4 41.1(4) . . ?
C13 Fe1 C4 171.4(7) . . ?
C6 Fe1 C4 72.6(4) . . ?
C3 Fe1 C9 107.6(8) . . ?
C2 Fe1 C9 101.6(6) . . ?
C5 Fe1 C9 166.4(8) . . ?
C13 Fe1 C9 42.5(7) . . ?
C6 Fe1 C9 151.9(10) . . ?
C4 Fe1 C9 133.0(10) . . ?
C3 Fe1 C10 104.0(7) . . ?
C2 Fe1 C10 125.8(7) . . ?
C5 Fe1 C10 126.0(7) . . ?
C13 Fe1 C10 67.1(8) . . ?
C6 Fe1 C10 160.1(7) . . ?
C4 Fe1 C10 104.9(7) . . ?
C9 Fe1 C10 40.5(7) . . ?
C3 Fe1 C11 133.6(8) . . ?
C2 Fe1 C11 166.8(6) . . ?
C5 Fe1 C11 101.6(5) . . ?
C13 Fe1 C11 62.6(8) . . ?
C6 Fe1 C11 120.3(6) . . ?
C4 Fe1 C11 109.3(7) . . ?
C9 Fe1 C11 67.4(6) . . ?
C10 Fe1 C11 41.0(7) . . ?
C3 Fe1 C7 72.5(5) . . ?
C2 Fe1 C7 39.6(4) . . ?
C5 Fe1 C7 73.5(4) . . ?
C13 Fe1 C7 103.2(7) . . ?
C6 Fe1 C7 40.1(4) . . ?
C4 Fe1 C7 85.4(5) . . ?
C9 Fe1 C7 120.0(8) . . ?
C10 Fe1 C7 159.2(7) . . ?
C11 Fe1 C7 152.0(8) . . ?
C3 Fe1 C12 172.8(9) . . ?
C2 Fe1 C12 145.4(7) . . ?
C5 Fe1 C12 107.8(8) . . ?
C13 Fe1 C12 36.7(8) . . ?
C6 Fe1 C12 99.2(9) . . ?
C4 Fe1 C12 138.7(7) . . ?
C9 Fe1 C12 69.3(9) . . ?
C10 Fe1 C12 69.2(10) . . ?
C11 Fe1 C12 39.3(8) . . ?
C7 Fe1 C12 114.7(9) . . ?
C23 Fe2 C24 43.4(3) . . ?
C23 Fe2 C19 142.8(7) . . ?
C24 Fe2 C19 105.8(7) . . ?
C23 Fe2 C20 172.9(7) . . ?
C24 Fe2 C20 133.9(9) . . ?
C19 Fe2 C20 40.5(4) . . ?
C23 Fe2 C16 113.8(8) . . ?
C24 Fe2 C16 151.0(9) . . ?
C19 Fe2 C16 85.1(5) . . ?
C20 Fe2 C16 71.0(5) . . ?
C23 Fe2 C15 141.7(8) . . ?
C24 Fe2 C15 169.1(8) . . ?
C19 Fe2 C15 73.0(4) . . ?
C20 Fe2 C15 39.4(4) . . ?
C16 Fe2 C15 39.7(4) . . ?
C23 Fe2 C17 103.0(7) . . ?
C24 Fe2 C17 118.3(7) . . ?
C19 Fe2 C17 70.8(5) . . ?
C20 Fe2 C17 84.1(5) . . ?
C16 Fe2 C17 39.4(4) . . ?
C15 Fe2 C17 71.9(4) . . ?
C23 Fe2 C18 112.5(6) . . ?
C24 Fe2 C18 98.1(5) . . ?
C19 Fe2 C18 40.3(4) . . ?
C20 Fe2 C18 73.6(4) . . ?
C16 Fe2 C18 72.8(4) . . ?
C15 Fe2 C18 87.9(4) . . ?
C17 Fe2 C18 39.4(4) . . ?
C23 Fe2 C22 41.9(3) . . ?
C24 Fe2 C22 70.8(3) . . ?
C19 Fe2 C22 166.5(7) . . ?
C20 Fe2 C22 133.0(6) . . ?
C16 Fe2 C22 104.1(6) . . ?
C15 Fe2 C22 107.7(5) . . ?
C17 Fe2 C22 122.5(7) . . ?
C18 Fe2 C22 151.8(7) . . ?
C23 Fe2 C25 70.8(3) . . ?
C24 Fe2 C25 41.8(3) . . ?
C19 Fe2 C25 100.0(6) . . ?
C20 Fe2 C25 103.2(7) . . ?
C16 Fe2 C25 164.0(7) . . ?
C15 Fe2 C25 127.3(7) . . ?
C17 Fe2 C25 156.5(6) . . ?
C18 Fe2 C25 120.6(6) . . ?
C22 Fe2 C25 68.5(3) . . ?
C23 Fe2 C26 69.3(3) . . ?
C24 Fe2 C26 69.2(3) . . ?
C19 Fe2 C26 126.5(7) . . ?
C20 Fe2 C26 103.7(6) . . ?
C16 Fe2 C26 125.7(6) . . ?
C15 Fe2 C26 102.4(5) . . ?
C17 Fe2 C26 160.3(7) . . ?
C18 Fe2 C26 160.1(6) . . ?
C22 Fe2 C26 40.0(2) . . ?
C25 Fe2 C26 39.9(3) . . ?
C1 O2 Ni2 127.0(6) . 2_455 ?
C8 O3 Ni1 131.8(6) . . ?
C8 O4 Ni2 136.1(6) . . ?
Ni2 O5 HB 109.5 . . ?
Ni2 O5 H5A 118.9 . . ?
HB O5 H5A 121.6 . . ?
Ni1 O6 Ni2 116.2(2) . . ?
Ni1 O6 H6A 108.2 . . ?
Ni2 O6 H6A 108.2 . . ?
Ni1 O6 H6B 108.2 . . ?
Ni2 O6 H6B 108.2 . . ?
H6A O6 H6B 107.4 . . ?
C14 O7 Ni2 130.7(6) . . ?
C14 O8 Ni1 135.9(6) . . ?
C21 O10 Ni2 127.0(6) . 2_454 ?
O2 C1 O1 127.3(9) . . ?
O2 C1 C2 118.1(9) . . ?
O1 C1 C2 114.6(9) . . ?
C7 C2 C3 120.0(10) . . ?
C7 C2 C1 117.7(9) . . ?
C3 C2 C1 122.0(10) . . ?
C7 C2 Fe1 72.4(6) . . ?
C3 C2 Fe1 69.3(6) . . ?
C1 C2 Fe1 125.7(7) . . ?
C4 C3 C2 121.0(10) . . ?
C4 C3 Fe1 71.9(6) . . ?
C2 C3 Fe1 69.9(6) . . ?
C4 C3 H3 119.5 . . ?
C2 C3 H3 119.5 . . ?
Fe1 C3 H3 131.7 . . ?
C3 C4 C5 120.8(9) . . ?
C3 C4 Fe1 69.2(6) . . ?
C5 C4 Fe1 68.5(5) . . ?
C3 C4 H4 119.6 . . ?
C5 C4 H4 119.6 . . ?
Fe1 C4 H4 136.9 . . ?
C6 C5 C4 117.5(8) . . ?
C6 C5 C8 118.9(9) . . ?
C4 C5 C8 123.4(9) . . ?
C6 C5 Fe1 70.5(6) . . ?
C4 C5 Fe1 70.3(6) . . ?
C8 C5 Fe1 125.8(7) . . ?
C5 C6 C7 121.4(10) . . ?
C5 C6 Fe1 69.2(6) . . ?
C7 C6 Fe1 71.4(6) . . ?
C5 C6 H6 119.3 . . ?
C7 C6 H6 119.3 . . ?
Fe1 C6 H6 133.5 . . ?
C2 C7 C6 118.9(10) . . ?
C2 C7 Fe1 68.0(6) . . ?
C6 C7 Fe1 68.5(6) . . ?
C2 C7 H7 120.6 . . ?
C6 C7 H7 120.6 . . ?
Fe1 C7 H7 136.7 . . ?
O4 C8 O3 127.9(9) . . ?
O4 C8 C5 116.3(9) . . ?
O3 C8 C5 115.7(8) . . ?
C13 C9 C10 101.3(17) . . ?
C13 C9 Fe1 67.1(10) . . ?
C10 C9 Fe1 68.8(9) . . ?
C13 C9 H9 129.3 . . ?
C10 C9 H9 129.3 . . ?
Fe1 C9 H9 126.3 . . ?
C9 C10 C11 106(2) . . ?
C9 C10 Fe1 70.7(11) . . ?
C11 C10 Fe1 69.8(9) . . ?
C9 C10 H10 126.9 . . ?
C11 C10 H10 126.9 . . ?
Fe1 C10 H10 124.3 . . ?
C12 C11 C10 111.4(18) . . ?
C12 C11 Fe1 70.2(11) . . ?
C10 C11 Fe1 69.2(9) . . ?
C12 C11 H11 124.3 . . ?
C10 C11 H11 124.3 . . ?
Fe1 C11 H11 128.0 . . ?
C13 C12 C11 105(2) . . ?
C13 C12 Fe1 70.6(13) . . ?
C11 C12 Fe1 70.5(11) . . ?
C13 C12 H12 127.3 . . ?
C11 C12 H12 127.3 . . ?
Fe1 C12 H12 123.3 . . ?
C12 C13 C9 115(2) . . ?
C12 C13 Fe1 72.7(13) . . ?
C9 C13 Fe1 70.4(10) . . ?
C12 C13 H13 122.4 . . ?
C9 C13 H13 122.4 . . ?
Fe1 C13 H13 126.3 . . ?
O8 C14 O7 127.9(8) . . ?
O8 C14 C15 118.1(8) . . ?
O7 C14 C15 114.0(8) . . ?
C20 C15 C16 117.1(9) . . ?
C20 C15 C14 121.4(8) . . ?
C16 C15 C14 120.8(9) . . ?
C20 C15 Fe2 69.1(6) . . ?
C16 C15 Fe2 69.5(6) . . ?
C14 C15 Fe2 124.7(6) . . ?
C17 C16 C15 121.5(10) . . ?
C17 C16 Fe2 71.3(7) . . ?
C15 C16 Fe2 70.8(6) . . ?
C17 C16 H16 119.3 . . ?
C15 C16 H16 119.3 . . ?
Fe2 C16 H16 131.6 . . ?
C18 C17 C16 122.6(10) . . ?
C18 C17 Fe2 70.4(6) . . ?
C16 C17 Fe2 69.3(7) . . ?
C18 C17 H17 118.7 . . ?
C16 C17 H17 118.7 . . ?
Fe2 C17 H17 135.9 . . ?
C17 C18 C19 115.3(9) . . ?
C17 C18 C21 123.7(9) . . ?
C19 C18 C21 120.6(9) . . ?
C17 C18 Fe2 70.2(7) . . ?
C19 C18 Fe2 68.0(6) . . ?
C21 C18 Fe2 126.1(7) . . ?
C18 C19 C20 121.6(10) . . ?
C18 C19 Fe2 71.7(6) . . ?
C20 C19 Fe2 69.9(6) . . ?
C18 C19 H19 119.2 . . ?
C20 C19 H19 119.2 . . ?
Fe2 C19 H19 132.3 . . ?
C15 C20 C19 121.7(10) . . ?
C15 C20 Fe2 71.5(6) . . ?
C19 C20 Fe2 69.5(7) . . ?
C15 C20 H20 119.1 . . ?
C19 C20 H20 119.1 . . ?
Fe2 C20 H20 133.2 . . ?
O10 C21 O9 126.1(9) . . ?
O10 C21 C18 117.1(9) . . ?
O9 C21 C18 116.8(9) . . ?
C23 C22 C26 108.0 . . ?
C23 C22 Fe2 64.6(5) . . ?
C26 C22 Fe2 72.8(6) . . ?
C23 C22 H22 126.0 . . ?
C26 C22 H22 126.0 . . ?
Fe2 C22 H22 128.1 . . ?
C22 C23 C24 108.0 . . ?
C22 C23 Fe2 73.5(5) . . ?
C24 C23 Fe2 68.4(6) . . ?
C22 C23 H23 126.0 . . ?
C24 C23 H23 126.0 . . ?
Fe2 C23 H23 123.6 . . ?
C25 C24 C23 108.0 . . ?
C25 C24 Fe2 73.6(6) . . ?
C23 C24 Fe2 68.2(6) . . ?
C25 C24 H24 126.0 . . ?
C23 C24 H24 126.0 . . ?
Fe2 C24 H24 123.8 . . ?
C26 C25 C24 108.0 . . ?
C26 C25 Fe2 72.6(5) . . ?
C24 C25 Fe2 64.6(5) . . ?
C26 C25 H25 126.0 . . ?
C24 C25 H25 126.0 . . ?
Fe2 C25 H25 128.3 . . ?
C25 C26 C22 108.0 . . ?
C25 C26 Fe2 67.5(5) . . ?
C22 C26 Fe2 67.3(6) . . ?
C25 C26 H26 126.0 . . ?
C22 C26 H26 126.0 . . ?
Fe2 C26 H26 130.9 . . ?

loop_
_geom_bond_atom_site_label_1
_geom_bond_atom_site_label_2
_geom_bond_distance
_geom_bond_site_symmetry_2
_geom_bond_publ_flag
Ni1 O8 2.014(6) . ?
Ni1 O8 2.014(6) 3 ?
Ni1 O3 2.021(6) . ?
Ni1 O3 2.021(6) 3 ?
Ni1 O6 2.052(5) 3 ?
Ni1 O6 2.052(5) . ?
Ni2 O4 2.030(6) . ?
Ni2 O10 2.042(6) 2_444 ?
Ni2 O5 2.039(7) . ?
Ni2 O7 2.050(7) . ?
Ni2 O6 2.056(6) . ?
Ni2 O2 2.081(6) 2_445 ?
Fe1 C3 2.025(11) . ?
Fe1 C2 2.033(10) . ?
Fe1 C5 2.035(9) . ?
Fe1 C13 2.020(18) . ?
Fe1 C6 2.052(11) . ?
Fe1 C4 2.059(11) . ?
Fe1 C9 2.065(16) . ?
Fe1 C10 2.040(17) . ?
Fe1 C11 2.048(14) . ?
Fe1 C7 2.090(11) . ?
Fe1 C12 2.04(2) . ?
Fe2 C23 1.920(15) . ?
Fe2 C24 1.923(13) . ?
Fe2 C19 2.000(11) . ?
Fe2 C20 2.005(11) . ?
Fe2 C16 2.019(12) . ?
Fe2 C15 2.036(9) . ?
Fe2 C17 2.045(13) . ?
Fe2 C18 2.048(10) . ?
Fe2 C22 2.039(13) . ?
Fe2 C25 2.043(16) . ?
Fe2 C26 2.112(13) . ?
O1 C1 1.271(12) . ?
O2 C1 1.212(11) . ?
O2 Ni2 2.081(6) 2_455 ?
O3 C8 1.263(11) . ?
O4 C8 1.204(10) . ?
O5 HB 0.8400 . ?
O5 H5A 0.8721 . ?
O6 H6A 0.9900 . ?
O6 H6B 0.9900 . ?
O7 C14 1.269(10) . ?
O8 C14 1.203(10) . ?
O9 C21 1.259(11) . ?
O10 C21 1.239(11) . ?
O10 Ni2 2.042(6) 2_454 ?
C1 C2 1.536(13) . ?
C2 C7 1.398(14) . ?
C2 C3 1.412(14) . ?
C3 C4 1.362(13) . ?
C3 H3 0.9500 . ?
C4 C5 1.439(13) . ?
C4 H4 0.9500 . ?
C5 C6 1.409(13) . ?
C5 C8 1.494(12) . ?
C6 C7 1.421(13) . ?
C6 H6 0.9500 . ?
C7 H7 0.9500 . ?
C9 C13 1.48(3) . ?
C9 C10 1.42(3) . ?
C9 H9 0.9500 . ?
C10 C11 1.43(2) . ?
C10 H10 0.9500 . ?
C11 C12 1.38(3) . ?
C11 H11 0.9500 . ?
C12 C13 1.28(3) . ?
C12 H12 0.9500 . ?
C13 H13 0.9500 . ?
C14 C15 1.520(12) . ?
C15 C20 1.363(13) . ?
C15 C16 1.377(14) . ?
C16 C17 1.370(13) . ?
C16 H16 0.9500 . ?
C17 C18 1.380(13) . ?
C17 H17 0.9500 . ?
C18 C19 1.394(14) . ?
C18 C21 1.498(13) . ?
C19 C20 1.387(13) . ?
C19 H19 0.9500 . ?
C20 H20 0.9500 . ?
C22 C23 1.4200 . ?
C22 C26 1.4200 . ?
C22 H22 0.9500 . ?
C23 C24 1.4200 . ?
C23 H23 0.9500 . ?
C24 C25 1.4200 . ?
C24 H24 0.9500 . ?
C25 C26 1.4200 . ?
C25 H25 0.9500 . ?
C26 H26 0.9500 . ?
